data_1525595
loop_
_publ_author_name
'Azrour, M.'
'El Ammari, L.'
'le Fur, Y.'
'Elouadi, B.'

_publ_section_title
;
 Synthesis and crystal structure of a noncentrosymmetric form of potassium
 strontium monovanadate K Sr V O4
;
_journal_name_full 'Materials Research Bulletin'
_journal_page_first 263
_journal_page_last 270
_journal_volume 35
_journal_year 2000
_chemical_formula_sum 'K O4 Sr V'
_chemical_name_systematic 'K Sr (V O4)'
_space_group_IT_number 19
_symmetry_space_group_name_Hall 'P 2ac 2ab'
_symmetry_space_group_name_H-M 'P 21 21 21'
_cell_angle_alpha 90
_cell_angle_beta 90
_cell_angle_gamma 90
_cell_formula_units_Z 4
_cell_length_a 5.865
_cell_length_b 7.491
_cell_length_c 10.021
_cell_volume 440.270
_citation_journal_id_ASTM MRBUAC
_cod_data_source_file Azrour_MRBUAC_2000_312.cif
_cod_data_source_block K1O4Sr1V1
_cod_original_cell_volume 440.2698
_cod_original_formula_sum 'K1 O4 Sr1 V1'
_cod_database_code 1525595

loop_
_symmetry_equiv_pos_as_xyz
x,y,z
-x+1/2,-y,z+1/2
x+1/2,-y+1/2,-z
-x,y+1/2,-z+1/2

loop_
_atom_site_label
_atom_site_type_symbol
_atom_site_fract_x
_atom_site_fract_y
_atom_site_fract_z
_atom_site_occupancy
_atom_site_U_iso_or_equiv
K1 K+1 0.5135 0.5927 0.92138 1 0.0
Sr1 Sr+2 0.98218 0.24903 0.80073 1 0.0
O2 O-2 0.263 -0.019 0.8321 1 0.0
O3 O-2 0.0601 0.2532 0.0644 1 0.0
O1 O-2 0.7424 -0.0551 0.8273 1 0.0
V1 V+5 0.0134 0.47531 0.08366 1 0.0
O4 O-2 0.006 0.5681 -0.0754 1 0.0
